data_2234469
loop_
_publ_author_name
'Ha, Kwang'

_publ_section_title
;
 <i>cis</i>-Dichloridobis(quinoline-\k<i>N</i>)platinum(II) nitromethane
 monosolvate
;
_journal_coeditor_code XU5489
_journal_issue 4
_journal_name_full 'Acta Crystallographica Section E'
_journal_page_first m491
_journal_paper_doi 10.1107/S1600536812012469
_journal_volume 68
_journal_year 2012
_chemical_formula_iupac '[Pt Cl2 (C9 H7 N)2], C H3 N O2'
_chemical_formula_moiety 'C18 H14 Cl2 N2 Pt, C H3 N O2'
_chemical_formula_sum 'C19 H17 Cl2 N3 O2 Pt'
_chemical_formula_weight 585.35
_chemical_name_systematic
;
<i>cis</i>-Dichloridobis(quinoline-\k<i>N</i>)platinum(II) nitromethane
monosolvate
;
_space_group_IT_number 2
_symmetry_cell_setting triclinic
_symmetry_space_group_name_Hall '-P 1'
_symmetry_space_group_name_H-M 'P -1'
_atom_sites_solution_hydrogens geom
_atom_sites_solution_primary direct
_atom_sites_solution_secondary difmap
_cell_angle_alpha 104.2440(10)
_cell_angle_beta 101.9130(10)
_cell_angle_gamma 113.8340(10)
_cell_formula_units_Z 2
_cell_length_a 9.6204(5)
_cell_length_b 10.3698(5)
_cell_length_c 11.6946(6)
_cell_measurement_reflns_used 4362
_cell_measurement_temperature 200(2)
_cell_measurement_theta_max 25.99
_cell_measurement_theta_min 2.40
_cell_volume 970.87(9)
_computing_cell_refinement 'SAINT (Bruker, 2000)'
_computing_data_collection 'SMART (Bruker, 2000)'
_computing_data_reduction 'SAINT (Bruker, 2000)'
_computing_molecular_graphics 'ORTEP-3 (Farrugia, 1997) and PLATON (Spek, 2009)'
_computing_publication_material 'SHELXL97 (Sheldrick, 2008)'
_computing_structure_refinement 'SHELXL97 (Sheldrick, 2008)'
_computing_structure_solution 'SHELXS97 (Sheldrick, 2008)'
_diffrn_ambient_temperature 200(2)
_diffrn_measured_fraction_theta_full 0.970
_diffrn_measured_fraction_theta_max 0.970
_diffrn_measurement_device_type 'Bruker SMART 1000 CCD'
_diffrn_measurement_method '\f and \w scans'
_diffrn_radiation_monochromator graphite
_diffrn_radiation_source 'fine-focus sealed tube'
_diffrn_radiation_type MoK\a
_diffrn_radiation_wavelength 0.71073
_diffrn_reflns_av_R_equivalents 0.0211
_diffrn_reflns_av_sigmaI/netI 0.0391
_diffrn_reflns_limit_h_max 11
_diffrn_reflns_limit_h_min -9
_diffrn_reflns_limit_k_max 12
_diffrn_reflns_limit_k_min -12
_diffrn_reflns_limit_l_max 14
_diffrn_reflns_limit_l_min -14
_diffrn_reflns_number 6035
_diffrn_reflns_theta_full 25.99
_diffrn_reflns_theta_max 25.99
_diffrn_reflns_theta_min 1.91
_diffrn_standards_decay_% 0
_diffrn_standards_interval_count 0
_diffrn_standards_interval_time 0
_diffrn_standards_number 0
_exptl_absorpt_coefficient_mu 7.521
_exptl_absorpt_correction_T_max 1.000000
_exptl_absorpt_correction_T_min 0.754134
_exptl_absorpt_correction_type multi-scan
_exptl_absorpt_process_details '(SADABS; Bruker, 2000)'
_exptl_crystal_colour yellow
_exptl_crystal_density_diffrn 2.002
_exptl_crystal_density_method 'not measured'
_exptl_crystal_description block
_exptl_crystal_F_000 560
_exptl_crystal_size_max 0.25
_exptl_crystal_size_mid 0.19
_exptl_crystal_size_min 0.13
_refine_diff_density_max 2.692
_refine_diff_density_min -1.384
_refine_ls_extinction_method none
_refine_ls_goodness_of_fit_ref 1.238
_refine_ls_hydrogen_treatment constr
_refine_ls_matrix_type full
_refine_ls_number_parameters 245
_refine_ls_number_reflns 3707
_refine_ls_number_restraints 0
_refine_ls_restrained_S_all 1.238
_refine_ls_R_factor_all 0.0388
_refine_ls_R_factor_gt 0.0299
_refine_ls_shift/su_max 0.000
_refine_ls_shift/su_mean 0.000
_refine_ls_structure_factor_coef Fsqd
_refine_ls_weighting_details 'calc w=1/[\s^2^(Fo^2^)+(0.0000P)^2^+7.8267P] where P=(Fo^2^+2Fc^2^)/3'
_refine_ls_weighting_scheme calc
_refine_ls_wR_factor_gt 0.0605
_refine_ls_wR_factor_ref 0.0842
_reflns_number_gt 3342
_reflns_number_total 3707
_reflns_threshold_expression I>2\s(I)
_cod_data_source_file xu5489.cif
_cod_data_source_block I
_cod_original_cell_volume 970.87(8)
_cod_database_code 2234469
_cod_database_fobs_code 2234469

loop_
_symmetry_equiv_pos_as_xyz
'x, y, z'
'-x, -y, -z'

loop_
_atom_site_type_symbol
_atom_site_label
_atom_site_fract_x
_atom_site_fract_y
_atom_site_fract_z
_atom_site_U_iso_or_equiv
_atom_site_adp_type
_atom_site_calc_flag
_atom_site_refinement_flags
_atom_site_occupancy
_atom_site_symmetry_multiplicity
Pt Pt1 0.24674(4) 0.27007(3) 0.45574(3) 0.02575(10) Uani d . 1 1
Cl Cl1 0.0985(2) 0.3934(2) 0.48336(18) 0.0326(4) Uani d . 1 1
Cl Cl2 0.2977(3) 0.2747(3) 0.65828(18) 0.0395(5) Uani d . 1 1
N N1 0.3854(7) 0.1676(7) 0.4262(6) 0.0245(13) Uani d . 1 1
N N2 0.2011(7) 0.2682(7) 0.2765(6) 0.0252(13) Uani d . 1 1
C C1 0.5394(9) 0.2527(9) 0.4458(7) 0.0284(16) Uani d . 1 1
H H1 0.5840 0.3595 0.4829 0.034 Uiso calc R 1 1
C C2 0.6416(10) 0.1950(9) 0.4153(7) 0.0327(18) Uani d . 1 1
H H2 0.7528 0.2614 0.4333 0.039 Uiso calc R 1 1
C C3 0.5792(10) 0.0430(9) 0.3596(7) 0.0310(17) Uani d . 1 1
H H3 0.6456 0.0013 0.3368 0.037 Uiso calc R 1 1
C C4 0.4121(9) -0.0533(9) 0.3356(7) 0.0279(16) Uani d . 1 1
C C5 0.3400(10) -0.2136(9) 0.2791(7) 0.0345(18) Uani d . 1 1
H H5 0.4021 -0.2590 0.2533 0.041 Uiso calc R 1 1
C C6 0.1834(10) -0.3010(9) 0.2622(7) 0.0358(19) Uani d . 1 1
H H6 0.1349 -0.4078 0.2213 0.043 Uiso calc R 1 1
C C7 0.0899(10) -0.2368(9) 0.3042(7) 0.0331(18) Uani d . 1 1
H H7 -0.0189 -0.3013 0.2944 0.040 Uiso calc R 1 1
C C8 0.1541(9) -0.0833(8) 0.3586(6) 0.0274(16) Uani d . 1 1
H H8 0.0909 -0.0407 0.3869 0.033 Uiso calc R 1 1
C C9 0.3187(8) 0.0128(8) 0.3725(6) 0.0218(14) Uani d . 1 1
C C10 0.3191(11) 0.3682(9) 0.2522(8) 0.0331(18) Uani d . 1 1
H H10 0.4228 0.4291 0.3160 0.040 Uiso calc R 1 1
C C11 0.2975(11) 0.3873(9) 0.1381(8) 0.041(2) Uani d . 1 1
H H11 0.3854 0.4592 0.1243 0.049 Uiso calc R 1 1
C C12 0.1504(12) 0.3031(9) 0.0463(8) 0.044(2) Uani d . 1 1
H H12 0.1338 0.3173 -0.0316 0.053 Uiso calc R 1 1
C C13 0.0218(10) 0.1942(9) 0.0665(7) 0.0333(18) Uani d . 1 1
C C14 -0.1344(12) 0.1003(11) -0.0233(8) 0.044(2) Uani d . 1 1
H H14 -0.1561 0.1111 -0.1024 0.052 Uiso calc R 1 1
C C15 -0.2533(12) -0.0033(11) -0.0024(8) 0.049(2) Uani d . 1 1
H H15 -0.3571 -0.0651 -0.0660 0.059 Uiso calc R 1 1
C C16 -0.2242(10) -0.0207(10) 0.1153(8) 0.040(2) Uani d . 1 1
H H16 -0.3084 -0.0954 0.1300 0.048 Uiso calc R 1 1
C C17 -0.0761(10) 0.0692(9) 0.2076(7) 0.0343(18) Uani d . 1 1
H H17 -0.0582 0.0585 0.2869 0.041 Uiso calc R 1 1
C C18 0.0508(9) 0.1783(8) 0.1850(7) 0.0275(16) Uani d . 1 1
O O1 0.8350(9) 0.4264(8) 0.0474(7) 0.067(2) Uani d . 1 1
O O2 0.5859(11) 0.3279(13) 0.0137(9) 0.112(4) Uani d . 1 1
N N3 0.7193(10) 0.3685(8) 0.0788(7) 0.0438(18) Uani d . 1 1
C C19 0.7469(14) 0.3484(11) 0.1983(9) 0.061(3) Uani d . 1 1
H H19A 0.7237 0.4160 0.2566 0.091 Uiso calc R 1 1
H H19B 0.8600 0.3726 0.2334 0.091 Uiso calc R 1 1
H H19C 0.6756 0.2430 0.1857 0.091 Uiso calc R 1 1

loop_
_atom_site_aniso_label
_atom_site_aniso_U_11
_atom_site_aniso_U_22
_atom_site_aniso_U_33
_atom_site_aniso_U_12
_atom_site_aniso_U_13
_atom_site_aniso_U_23
Pt1 0.02316(16) 0.02821(16) 0.02450(16) 0.01381(13) 0.00675(12) 0.00619(12)
Cl1 0.0309(10) 0.0313(10) 0.0369(10) 0.0193(9) 0.0113(8) 0.0075(8)
Cl2 0.0361(11) 0.0639(14) 0.0288(10) 0.0318(11) 0.0133(9) 0.0177(10)
N1 0.020(3) 0.033(3) 0.029(3) 0.014(3) 0.016(3) 0.015(3)
N2 0.026(3) 0.025(3) 0.028(3) 0.018(3) 0.007(3) 0.008(3)
C1 0.017(4) 0.032(4) 0.033(4) 0.010(3) 0.005(3) 0.014(3)
C2 0.032(4) 0.038(5) 0.032(4) 0.017(4) 0.008(4) 0.021(4)
C3 0.039(5) 0.042(5) 0.030(4) 0.027(4) 0.017(4) 0.022(4)
C4 0.032(4) 0.040(4) 0.028(4) 0.027(4) 0.012(3) 0.020(3)
C5 0.037(5) 0.038(5) 0.035(4) 0.025(4) 0.011(4) 0.013(4)
C6 0.038(5) 0.029(4) 0.031(4) 0.015(4) 0.006(4) 0.003(3)
C7 0.028(4) 0.026(4) 0.039(5) 0.012(3) 0.006(4) 0.010(3)
C8 0.025(4) 0.031(4) 0.022(4) 0.012(3) 0.003(3) 0.009(3)
C9 0.020(4) 0.026(4) 0.018(3) 0.012(3) 0.002(3) 0.007(3)
C10 0.044(5) 0.033(4) 0.039(5) 0.023(4) 0.024(4) 0.024(4)
C11 0.046(5) 0.028(4) 0.047(5) 0.016(4) 0.017(4) 0.013(4)
C12 0.069(7) 0.033(5) 0.029(4) 0.025(5) 0.017(5) 0.008(4)
C13 0.040(5) 0.032(4) 0.025(4) 0.022(4) 0.001(4) 0.005(3)
C14 0.052(6) 0.053(6) 0.030(5) 0.031(5) 0.010(4) 0.014(4)
C15 0.039(5) 0.061(6) 0.031(5) 0.026(5) -0.005(4) 0.002(4)
C16 0.026(4) 0.044(5) 0.034(5) 0.011(4) 0.002(4) 0.003(4)
C17 0.039(5) 0.040(5) 0.023(4) 0.023(4) 0.009(4) 0.007(3)
C18 0.031(4) 0.027(4) 0.026(4) 0.019(3) 0.005(3) 0.007(3)
O1 0.062(5) 0.061(5) 0.064(5) 0.013(4) 0.025(4) 0.028(4)
O2 0.051(6) 0.168(10) 0.072(6) 0.023(6) 0.001(5) 0.043(7)
N3 0.042(5) 0.034(4) 0.027(4) 0.004(4) 0.000(3) 0.001(3)
C19 0.071(8) 0.049(6) 0.041(6) 0.013(6) 0.010(5) 0.017(5)

loop_
_atom_type_symbol
_atom_type_description
_atom_type_scat_dispersion_real
_atom_type_scat_dispersion_imag
_atom_type_scat_source
C C 0.0033 0.0016 'International Tables Vol C Tables 4.2.6.8 and 6.1.1.4'
H H 0.0000 0.0000 'International Tables Vol C Tables 4.2.6.8 and 6.1.1.4'
Cl Cl 0.1484 0.1585 'International Tables Vol C Tables 4.2.6.8 and 6.1.1.4'
N N 0.0061 0.0033 'International Tables Vol C Tables 4.2.6.8 and 6.1.1.4'
O O 0.0106 0.0060 'International Tables Vol C Tables 4.2.6.8 and 6.1.1.4'
Pt Pt -1.7033 8.3905 'International Tables Vol C Tables 4.2.6.8 and 6.1.1.4'

loop_
_geom_angle_atom_site_label_1
_geom_angle_atom_site_label_2
_geom_angle_atom_site_label_3
_geom_angle
_geom_angle_publ_flag
N2 Pt1 N1 90.3(2) y
N2 Pt1 Cl1 87.40(17) ?
N1 Pt1 Cl1 176.81(17) ?
N2 Pt1 Cl2 179.33(17) ?
N1 Pt1 Cl2 90.30(17) ?
Cl1 Pt1 Cl2 91.99(7) y
C1 N1 C9 118.8(6) ?
C1 N1 Pt1 118.8(5) ?
C9 N1 Pt1 121.9(5) ?
C10 N2 C18 119.4(7) ?
C10 N2 Pt1 117.8(5) ?
C18 N2 Pt1 122.5(5) ?
N1 C1 C2 123.9(7) ?
N1 C1 H1 118.1 ?
C2 C1 H1 118.1 ?
C3 C2 C1 118.9(8) ?
C3 C2 H2 120.5 ?
C1 C2 H2 120.5 ?
C2 C3 C4 118.9(7) ?
C2 C3 H3 120.5 ?
C4 C3 H3 120.5 ?
C9 C4 C5 119.6(7) ?
C9 C4 C3 118.7(7) ?
C5 C4 C3 121.7(7) ?
C6 C5 C4 119.9(7) ?
C6 C5 H5 120.0 ?
C4 C5 H5 120.0 ?
C5 C6 C7 121.2(7) ?
C5 C6 H6 119.4 ?
C7 C6 H6 119.4 ?
C8 C7 C6 120.8(8) ?
C8 C7 H7 119.6 ?
C6 C7 H7 119.6 ?
C7 C8 C9 119.0(7) ?
C7 C8 H8 120.5 ?
C9 C8 H8 120.5 ?
N1 C9 C4 120.6(7) ?
N1 C9 C8 120.0(6) ?
C4 C9 C8 119.4(7) ?
N2 C10 C11 122.9(8) ?
N2 C10 H10 118.5 ?
C11 C10 H10 118.5 ?
C12 C11 C10 119.6(8) ?
C12 C11 H11 120.2 ?
C10 C11 H11 120.2 ?
C11 C12 C13 119.8(8) ?
C11 C12 H12 120.1 ?
C13 C12 H12 120.1 ?
C14 C13 C12 124.0(8) ?
C14 C13 C18 117.6(8) ?
C12 C13 C18 118.3(7) ?
C15 C14 C13 122.9(8) ?
C15 C14 H14 118.6 ?
C13 C14 H14 118.6 ?
C14 C15 C16 119.6(8) ?
C14 C15 H15 120.2 ?
C16 C15 H15 120.2 ?
C17 C16 C15 120.4(9) ?
C17 C16 H16 119.8 ?
C15 C16 H16 119.8 ?
C16 C17 C18 120.0(8) ?
C16 C17 H17 120.0 ?
C18 C17 H17 120.0 ?
N2 C18 C17 120.6(7) ?
N2 C18 C13 119.9(7) ?
C17 C18 C13 119.4(7) ?
O2 N3 O1 121.4(9) ?
O2 N3 C19 120.1(9) ?
O1 N3 C19 118.5(8) ?
N3 C19 H19A 109.5 ?
N3 C19 H19B 109.5 ?
H19A C19 H19B 109.5 ?
N3 C19 H19C 109.5 ?
H19A C19 H19C 109.5 ?
H19B C19 H19C 109.5 ?

loop_
_geom_bond_atom_site_label_1
_geom_bond_atom_site_label_2
_geom_bond_distance
_geom_bond_publ_flag
Pt1 N1 2.045(6) y
Pt1 N2 2.045(6) y
Pt1 Cl1 2.2881(18) y
Pt1 Cl2 2.3019(19) y
N1 C1 1.315(9) ?
N1 C9 1.375(9) ?
N2 C10 1.331(10) ?
N2 C18 1.373(9) ?
C1 C2 1.403(11) ?
C1 H1 0.9500 ?
C2 C3 1.355(11) ?
C2 H2 0.9500 ?
C3 C4 1.428(11) ?
C3 H3 0.9500 ?
C4 C9 1.405(10) ?
C4 C5 1.420(11) ?
C5 C6 1.348(12) ?
C5 H5 0.9500 ?
C6 C7 1.413(11) ?
C6 H6 0.9500 ?
C7 C8 1.366(10) ?
C7 H7 0.9500 ?
C8 C9 1.438(10) ?
C8 H8 0.9500 ?
C10 C11 1.383(11) ?
C10 H10 0.9500 ?
C11 C12 1.353(13) ?
C11 H11 0.9500 ?
C12 C13 1.409(12) ?
C12 H12 0.9500 ?
C13 C14 1.404(12) ?
C13 C18 1.420(10) ?
C14 C15 1.332(13) ?
C14 H14 0.9500 ?
C15 C16 1.418(12) ?
C15 H15 0.9500 ?
C16 C17 1.364(11) ?
C16 H16 0.9500 ?
C17 C18 1.416(11) ?
C17 H17 0.9500 ?
O1 N3 1.213(10) ?
O2 N3 1.185(11) ?
N3 C19 1.450(11) ?
C19 H19A 0.9800 ?
C19 H19B 0.9800 ?
C19 H19C 0.9800 ?

loop_
_geom_hbond_atom_site_label_D
_geom_hbond_atom_site_label_H
_geom_hbond_atom_site_label_A
_geom_hbond_site_symmetry_A
_geom_hbond_distance_DH
_geom_hbond_distance_HA
_geom_hbond_distance_DA
_geom_hbond_angle_DHA
C16 H16 O2 2 0.95 2.59 3.323(13) 134.1

loop_
_geom_torsion_atom_site_label_1
_geom_torsion_atom_site_label_2
_geom_torsion_atom_site_label_3
_geom_torsion_atom_site_label_4
_geom_torsion
N2 Pt1 N1 C1 86.5(6)
Cl2 Pt1 N1 C1 -93.2(5)
N2 Pt1 N1 C9 -85.6(5)
Cl2 Pt1 N1 C9 94.7(5)
N1 Pt1 N2 C10 -75.1(5)
Cl1 Pt1 N2 C10 102.7(5)
N1 Pt1 N2 C18 111.0(5)
Cl1 Pt1 N2 C18 -71.3(5)
C9 N1 C1 C2 -0.1(11)
Pt1 N1 C1 C2 -172.4(6)
N1 C1 C2 C3 1.6(11)
C1 C2 C3 C4 -0.9(11)
C2 C3 C4 C9 -1.0(10)
C2 C3 C4 C5 -179.1(7)
C9 C4 C5 C6 -0.5(11)
C3 C4 C5 C6 177.6(7)
C4 C5 C6 C7 -2.5(12)
C5 C6 C7 C8 2.7(12)
C6 C7 C8 C9 0.2(11)
C1 N1 C9 C4 -1.9(10)
Pt1 N1 C9 C4 170.2(5)
C1 N1 C9 C8 175.3(6)
Pt1 N1 C9 C8 -12.6(9)
C5 C4 C9 N1 -179.4(7)
C3 C4 C9 N1 2.5(10)
C5 C4 C9 C8 3.3(10)
C3 C4 C9 C8 -174.8(6)
C7 C8 C9 N1 179.6(7)
C7 C8 C9 C4 -3.1(10)
C18 N2 C10 C11 0.5(11)
Pt1 N2 C10 C11 -173.6(6)
N2 C10 C11 C12 0.8(12)
C10 C11 C12 C13 -1.6(13)
C11 C12 C13 C14 -179.2(8)
C11 C12 C13 C18 1.1(12)
C12 C13 C14 C15 179.1(9)
C18 C13 C14 C15 -1.2(13)
C13 C14 C15 C16 0.5(14)
C14 C15 C16 C17 0.9(14)
C15 C16 C17 C18 -1.5(13)
C10 N2 C18 C17 178.9(7)
Pt1 N2 C18 C17 -7.2(9)
C10 N2 C18 C13 -1.0(10)
Pt1 N2 C18 C13 172.8(5)
C16 C17 C18 N2 -179.2(7)
C16 C17 C18 C13 0.7(11)
C14 C13 C18 N2 -179.5(7)
C12 C13 C18 N2 0.2(11)
C14 C13 C18 C17 0.6(11)
C12 C13 C18 C17 -179.7(7)
